data_7004553
loop_
_publ_author_name
'Mayoral, Mar\'ia Jos\'e'
'Ovejero, Paloma'
'Campo, Jos\'e Antonio'
'Heras, Jos\'e Vicente'
'Pinilla, Elena'
'Torres, Mar\'ia Rosario'
'Lodeiro, Carlos'
'Cano, Mercedes'

_publ_section_title
;
 Silver and gold luminescent metallomesogens based on pyrazole ligands
;
_journal_issue 48
_journal_name_full 'Dalton Transactions'
_journal_page_first 6912
_journal_page_last 6924
_journal_paper_doi 10.1039/b808487d
_journal_year 2008
_chemical_formula_sum 'C26 H32 Ag F2 N4 O4 P'
_chemical_formula_weight 641.40
_chemical_name_systematic
;
?
;
_space_group_IT_number 15
_symmetry_cell_setting monoclinic
_symmetry_space_group_name_Hall '-C 2yc'
_symmetry_space_group_name_H-M 'C 1 2/c 1'
_atom_sites_solution_hydrogens geom
_atom_sites_solution_primary direct
_atom_sites_solution_secondary difmap
_audit_creation_method SHELXL-97
_cell_angle_alpha 90.00
_cell_angle_beta 117.768(3)
_cell_angle_gamma 90.00
_cell_formula_units_Z 4
_cell_length_a 25.047(4)
_cell_length_b 7.9262(13)
_cell_length_c 16.167(3)
_cell_measurement_temperature 296(2)
_cell_volume 2840.0(8)
_computing_cell_refinement 'Bruker SMART'
_computing_data_collection 'Bruker SMART'
_computing_data_reduction 'Bruker SHELXTL'
_computing_molecular_graphics 'Bruker SHELXTL'
_computing_publication_material 'Bruker SHELXTL'
_computing_structure_refinement 'SHELXL-97 (Sheldrick, 1997)'
_computing_structure_solution 'SHELXS-97 (Sheldrick, 1990)'
_diffrn_ambient_temperature 296(2)
_diffrn_measured_fraction_theta_full 1.000
_diffrn_measured_fraction_theta_max 1.000
_diffrn_measurement_device_type 'CCD area detector'
_diffrn_measurement_method 'phi and omega scans'
_diffrn_radiation_monochromator graphite
_diffrn_radiation_source 'fine-focus sealed tube'
_diffrn_radiation_type MoK\a
_diffrn_radiation_wavelength 0.71073
_diffrn_reflns_av_R_equivalents 0.1584
_diffrn_reflns_av_sigmaI/netI 0.1723
_diffrn_reflns_limit_h_max 29
_diffrn_reflns_limit_h_min -29
_diffrn_reflns_limit_k_max 9
_diffrn_reflns_limit_k_min -5
_diffrn_reflns_limit_l_max 16
_diffrn_reflns_limit_l_min -19
_diffrn_reflns_number 10553
_diffrn_reflns_theta_full 25.00
_diffrn_reflns_theta_max 25.00
_diffrn_reflns_theta_min 1.84
_exptl_absorpt_coefficient_mu 0.817
_exptl_absorpt_correction_type none
_exptl_crystal_colour yellow
_exptl_crystal_density_diffrn 1.500
_exptl_crystal_density_method 'not measured'
_exptl_crystal_description prismatic
_exptl_crystal_F_000 1312
_exptl_crystal_size_max 0.22
_exptl_crystal_size_mid 0.18
_exptl_crystal_size_min 0.05
_refine_diff_density_max 1.038
_refine_diff_density_min -0.635
_refine_diff_density_rms 0.113
_refine_ls_extinction_method none
_refine_ls_goodness_of_fit_ref 0.913
_refine_ls_hydrogen_treatment constr
_refine_ls_matrix_type full
_refine_ls_number_parameters 160
_refine_ls_number_reflns 2511
_refine_ls_number_restraints 3
_refine_ls_restrained_S_all 0.915
_refine_ls_R_factor_all 0.1771
_refine_ls_R_factor_gt 0.0652
_refine_ls_shift/su_max 0.013
_refine_ls_shift/su_mean 0.001
_refine_ls_structure_factor_coef Fsqd
_refine_ls_weighting_details 'calc w=1/[\s^2^(Fo^2^)+(0.0949P)^2^+0.0000P] where P=(Fo^2^+2Fc^2^)/3'
_refine_ls_weighting_scheme calc
_refine_ls_wR_factor_gt 0.1571
_refine_ls_wR_factor_ref 0.2017
_reflns_number_gt 1001
_reflns_number_total 2511
_reflns_threshold_expression >2sigma(I)
_cod_data_source_file b808487d.txt
_cod_data_source_block '[C26H32N4Ag][PO2F2]'
_cod_depositor_comments
;
The following automatic conversions were performed:
'_symmetry_cell_setting' value 'Monoclinic' changed to 'monoclinic'
according to '/home/saulius/struct/CIF-dictionaries/cif_core.dic'
dictionary named 'cif_core.dic' version 2.4.1 from 2010-06-29.

Automatic conversion script
Id: cif_fix_enum 1527 2010-12-29 10:47:43Z saulius 
;
_cod_original_sg_symbol_H-M C2/c
_cod_database_code 7004553

loop_
_symmetry_equiv_pos_as_xyz
'x, y, z'
'-x, y, -z+1/2'
'x+1/2, y+1/2, z'
'-x+1/2, y+1/2, -z+1/2'
'-x, -y, -z'
'x, -y, z-1/2'
'-x+1/2, -y+1/2, -z'
'x+1/2, -y+1/2, z-1/2'

loop_
_atom_site_label
_atom_site_type_symbol
_atom_site_fract_x
_atom_site_fract_y
_atom_site_fract_z
_atom_site_U_iso_or_equiv
_atom_site_adp_type
_atom_site_occupancy
_atom_site_symmetry_multiplicity
_atom_site_calc_flag
_atom_site_refinement_flags
_atom_site_disorder_assembly
_atom_site_disorder_group
Ag Ag 0.0000 0.28882(15) 0.7500 0.0680(5) Uani 1 2 d S . .
P P 0.0000 0.7804(5) 0.7500 0.0618(10) Uani 1 2 d S . .
O2 O 0.0364(3) 0.6919(10) 0.7184(6) 0.108(3) Uani 1 1 d . . .
N1 N 0.0345(3) 0.2837(10) 0.6547(5) 0.0551(19) Uani 1 1 d . . .
O1 O 0.1723(3) 0.9004(10) 0.4369(6) 0.101(3) Uani 1 1 d . . .
N2 N 0.0545(3) 0.4244(10) 0.6309(5) 0.054(2) Uani 1 1 d . . .
H2 H 0.0521 0.5157 0.6720 0.06(3) Uiso 1 1 d R . .
F F 0.0393(3) 0.9058(7) 0.8235(4) 0.0921(19) Uani 1 1 d . . .
C3 C 0.0735(3) 0.3930(12) 0.5659(6) 0.047(2) Uani 1 1 d . . .
C4 C 0.0654(4) 0.2225(13) 0.5488(7) 0.064(3) Uani 1 1 d . . .
H4 H 0.0741 0.1603 0.5078 0.077 Uiso 1 1 calc R . .
C5 C 0.0422(4) 0.1637(13) 0.6039(7) 0.064(3) Uani 1 1 d . . .
H5 H 0.0325 0.0510 0.6059 0.077 Uiso 1 1 calc R . .
C6 C 0.0976(4) 0.5257(13) 0.5309(6) 0.051(2) Uani 1 1 d . . .
C7 C 0.1100(4) 0.6893(14) 0.5690(7) 0.067(3) Uani 1 1 d . . .
H7 H 0.1005 0.7188 0.6163 0.081 Uiso 1 1 calc R . .
C8 C 0.1362(5) 0.8046(14) 0.5361(8) 0.078(3) Uani 1 1 d . . .
H8 H 0.1467 0.9099 0.5646 0.094 Uiso 1 1 calc R . .
C9 C 0.1472(4) 0.7696(16) 0.4629(8) 0.068(3) Uani 1 1 d . . .
C10 C 0.1334(4) 0.6168(17) 0.4230(7) 0.067(3) Uani 1 1 d . . .
H10 H 0.1397 0.5936 0.3718 0.080 Uiso 1 1 calc R . .
C11 C 0.1098(4) 0.4924(13) 0.4575(7) 0.066(3) Uani 1 1 d . . .
H11 H 0.1021 0.3855 0.4307 0.079 Uiso 1 1 calc R . .
C12 C 0.1851(6) 0.8704(18) 0.3611(10) 0.124(5) Uani 1 1 d D . .
H12A H 0.1479 0.8602 0.3030 0.149 Uiso 1 1 calc R . .
H12B H 0.2080 0.7670 0.3712 0.149 Uiso 1 1 calc R . .
C13 C 0.2217(8) 1.0207(17) 0.3568(13) 0.191(8) Uiso 1 1 d D . .
H13A H 0.2597 1.0207 0.4139 0.229 Uiso 1 1 calc R . .
H13B H 0.2309 1.0014 0.3055 0.229 Uiso 1 1 calc R . .
C14 C 0.1950(9) 1.195(2) 0.3448(15) 0.212(9) Uiso 1 1 d D . .
H14A H 0.1913 1.2268 0.3998 0.254 Uiso 1 1 calc R . .
H14B H 0.1553 1.1980 0.2910 0.254 Uiso 1 1 calc R . .
C15 C 0.2377(8) 1.314(2) 0.3307(13) 0.173(7) Uiso 1 1 d D . .
H15A H 0.2743 1.3247 0.3884 0.260 Uiso 1 1 calc R . .
H15B H 0.2190 1.4221 0.3115 0.260 Uiso 1 1 calc R . .
H15C H 0.2467 1.2689 0.2834 0.260 Uiso 1 1 calc R . .

loop_
_atom_site_aniso_label
_atom_site_aniso_U_11
_atom_site_aniso_U_22
_atom_site_aniso_U_33
_atom_site_aniso_U_23
_atom_site_aniso_U_13
_atom_site_aniso_U_12
Ag 0.0869(9) 0.0671(9) 0.0744(9) 0.000 0.0581(7) 0.000
P 0.076(2) 0.051(2) 0.068(3) 0.000 0.042(2) 0.000
O2 0.101(5) 0.110(6) 0.129(7) -0.056(5) 0.067(5) 0.013(5)
N1 0.068(5) 0.047(5) 0.060(5) 0.004(5) 0.038(4) 0.000(4)
O1 0.100(6) 0.094(6) 0.128(7) 0.026(5) 0.067(6) -0.009(5)
N2 0.064(5) 0.056(6) 0.056(5) -0.006(4) 0.040(4) -0.001(4)
F 0.110(5) 0.067(4) 0.088(4) -0.041(4) 0.038(4) -0.014(4)
C3 0.052(5) 0.051(7) 0.043(6) 0.005(5) 0.024(5) 0.002(5)
C4 0.096(7) 0.055(7) 0.061(7) -0.008(6) 0.053(6) 0.003(6)
C5 0.094(7) 0.051(7) 0.068(7) -0.010(5) 0.054(6) -0.009(5)
C6 0.045(5) 0.064(7) 0.045(6) 0.003(5) 0.022(5) 0.002(5)
C7 0.072(6) 0.062(7) 0.084(8) -0.016(7) 0.050(6) -0.009(6)
C8 0.091(8) 0.048(7) 0.112(9) -0.003(7) 0.060(7) -0.010(6)
C9 0.058(6) 0.079(9) 0.074(8) 0.015(7) 0.037(6) -0.002(6)
C10 0.064(6) 0.086(9) 0.056(7) 0.001(7) 0.033(6) -0.004(6)
C11 0.069(6) 0.075(8) 0.068(7) -0.010(6) 0.044(6) -0.013(6)
C12 0.133(11) 0.136(12) 0.150(13) 0.061(10) 0.105(11) -0.012(9)

loop_
_atom_type_symbol
_atom_type_description
_atom_type_scat_dispersion_real
_atom_type_scat_dispersion_imag
_atom_type_scat_source
C C 0.0033 0.0016 'International Tables Vol C Tables 4.2.6.8 and 6.1.1.4'
H H 0.0000 0.0000 'International Tables Vol C Tables 4.2.6.8 and 6.1.1.4'
N N 0.0061 0.0033 'International Tables Vol C Tables 4.2.6.8 and 6.1.1.4'
O O 0.0106 0.0060 'International Tables Vol C Tables 4.2.6.8 and 6.1.1.4'
P P 0.1023 0.0942 'International Tables Vol C Tables 4.2.6.8 and 6.1.1.4'
Ag Ag -0.8971 1.1015 'International Tables Vol C Tables 4.2.6.8 and 6.1.1.4'
F F 0.0171 0.0103 'International Tables Vol C Tables 4.2.6.8 and 6.1.1.4'

loop_
_geom_angle_atom_site_label_1
_geom_angle_atom_site_label_2
_geom_angle_atom_site_label_3
_geom_angle
_geom_angle_site_symmetry_1
_geom_angle_site_symmetry_3
_geom_angle_publ_flag
N1 Ag N1 177.8(5) . 2_556 ?
O2 P O2 120.8(8) . 2_556 ?
O2 P F 108.4(4) . . ?
O2 P F 109.6(5) 2_556 . ?
O2 P F 109.6(4) . 2_556 ?
O2 P F 108.4(4) 2_556 2_556 ?
F P F 97.6(5) . 2_556 ?
C5 N1 N2 103.6(7) . . ?
C5 N1 Ag 134.3(7) . . ?
N2 N1 Ag 122.0(6) . . ?
C9 O1 C12 117.1(10) . . ?
C3 N2 N1 112.2(7) . . ?
C3 N2 H2 142.4 . . ?
N1 N2 H2 105.2 . . ?
N2 C3 C4 105.2(7) . . ?
N2 C3 C6 121.8(9) . . ?
C4 C3 C6 133.0(9) . . ?
C5 C4 C3 106.0(8) . . ?
C5 C4 H4 127.0 . . ?
C3 C4 H4 127.0 . . ?
N1 C5 C4 113.0(9) . . ?
N1 C5 H5 123.5 . . ?
C4 C5 H5 123.5 . . ?
C11 C6 C7 117.4(9) . . ?
C11 C6 C3 119.7(9) . . ?
C7 C6 C3 122.9(8) . . ?
C6 C7 C8 119.6(10) . . ?
C6 C7 H7 120.2 . . ?
C8 C7 H7 120.2 . . ?
C9 C8 C7 121.9(11) . . ?
C9 C8 H8 119.1 . . ?
C7 C8 H8 119.1 . . ?
C10 C9 C8 119.5(10) . . ?
C10 C9 O1 125.8(11) . . ?
C8 C9 O1 114.7(12) . . ?
C9 C10 C11 120.6(10) . . ?
C9 C10 H10 119.7 . . ?
C11 C10 H10 119.7 . . ?
C6 C11 C10 120.9(10) . . ?
C6 C11 H11 119.6 . . ?
C10 C11 H11 119.6 . . ?
O1 C12 C13 106.9(13) . . ?
O1 C12 H12A 110.3 . . ?
C13 C12 H12A 110.3 . . ?
O1 C12 H12B 110.3 . . ?
C13 C12 H12B 110.4 . . ?
H12A C12 H12B 108.6 . . ?
C14 C13 C12 118.8(14) . . ?
C14 C13 H13A 107.6 . . ?
C12 C13 H13A 107.6 . . ?
C14 C13 H13B 107.6 . . ?
C12 C13 H13B 107.6 . . ?
H13A C13 H13B 107.0 . . ?
C13 C14 C15 106.7(13) . . ?
C13 C14 H14A 110.4 . . ?
C15 C14 H14A 110.4 . . ?
C13 C14 H14B 110.4 . . ?
C15 C14 H14B 110.4 . . ?
H14A C14 H14B 108.6 . . ?
C14 C15 H15A 109.5 . . ?
C14 C15 H15B 109.5 . . ?
H15A C15 H15B 109.5 . . ?
C14 C15 H15C 109.5 . . ?
H15A C15 H15C 109.5 . . ?
H15B C15 H15C 109.5 . . ?

loop_
_geom_bond_atom_site_label_1
_geom_bond_atom_site_label_2
_geom_bond_distance
_geom_bond_site_symmetry_2
_geom_bond_publ_flag
Ag N1 2.089(7) . ?
Ag N1 2.089(7) 2_556 ?
P O2 1.420(6) . ?
P O2 1.420(6) 2_556 ?
P F 1.510(5) . ?
P F 1.510(5) 2_556 ?
N1 C5 1.328(11) . ?
N1 N2 1.350(9) . ?
O1 C9 1.376(12) . ?
O1 C12 1.424(14) . ?
N2 C3 1.362(10) . ?
N2 H2 1.0029 . ?
C3 C4 1.375(12) . ?
C3 C6 1.454(12) . ?
C4 C5 1.353(12) . ?
C4 H4 0.9300 . ?
C5 H5 0.9300 . ?
C6 C11 1.381(11) . ?
C6 C7 1.407(12) . ?
C7 C8 1.368(13) . ?
C7 H7 0.9300 . ?
C8 C9 1.363(14) . ?
C8 H8 0.9300 . ?
C9 C10 1.340(14) . ?
C10 C11 1.393(13) . ?
C10 H10 0.9300 . ?
C11 H11 0.9300 . ?
C12 C13 1.524(5) . ?
C12 H12A 0.9700 . ?
C12 H12B 0.9700 . ?
C13 C14 1.505(5) . ?
C13 H13A 0.9700 . ?
C13 H13B 0.9700 . ?
C14 C15 1.519(5) . ?
C14 H14A 0.9700 . ?
C14 H14B 0.9700 . ?
C15 H15A 0.9600 . ?
C15 H15B 0.9600 . ?
C15 H15C 0.9600 . ?

loop_
_geom_hbond_atom_site_label_D
_geom_hbond_atom_site_label_H
_geom_hbond_atom_site_label_A
_geom_hbond_distance_DH
_geom_hbond_distance_HA
_geom_hbond_distance_DA
_geom_hbond_angle_DHA
_geom_hbond_site_symmetry_A
N2 H2 O2 1.00 1.72 2.702(9) 166.8 .

loop_
_geom_torsion_atom_site_label_1
_geom_torsion_atom_site_label_2
_geom_torsion_atom_site_label_3
_geom_torsion_atom_site_label_4
_geom_torsion
_geom_torsion_site_symmetry_1
_geom_torsion_site_symmetry_2
_geom_torsion_site_symmetry_3
_geom_torsion_site_symmetry_4
_geom_torsion_publ_flag
N1 Ag N1 C5 10.7(9) 2_556 . . . ?
N1 Ag N1 N2 -170.7(6) 2_556 . . . ?
C5 N1 N2 C3 0.7(9) . . . . ?
Ag N1 N2 C3 -178.3(5) . . . . ?
N1 N2 C3 C4 -0.6(10) . . . . ?
N1 N2 C3 C6 -179.1(7) . . . . ?
N2 C3 C4 C5 0.2(10) . . . . ?
C6 C3 C4 C5 178.5(9) . . . . ?
N2 N1 C5 C4 -0.6(11) . . . . ?
Ag N1 C5 C4 178.2(6) . . . . ?
C3 C4 C5 N1 0.3(12) . . . . ?
N2 C3 C6 C11 -172.6(8) . . . . ?
C4 C3 C6 C11 9.3(15) . . . . ?
N2 C3 C6 C7 8.0(13) . . . . ?
C4 C3 C6 C7 -170.1(10) . . . . ?
C11 C6 C7 C8 -3.4(14) . . . . ?
C3 C6 C7 C8 176.0(9) . . . . ?
C6 C7 C8 C9 4.3(15) . . . . ?
C7 C8 C9 C10 -1.6(16) . . . . ?
C7 C8 C9 O1 178.4(9) . . . . ?
C12 O1 C9 C10 -0.4(16) . . . . ?
C12 O1 C9 C8 179.6(10) . . . . ?
C8 C9 C10 C11 -2.0(15) . . . . ?
O1 C9 C10 C11 178.0(9) . . . . ?
C7 C6 C11 C10 0.0(13) . . . . ?
C3 C6 C11 C10 -179.5(8) . . . . ?
C9 C10 C11 C6 2.8(15) . . . . ?
C9 O1 C12 C13 -170.7(11) . . . . ?
O1 C12 C13 C14 -58(2) . . . . ?
C12 C13 C14 C15 -173.0(15) . . . . ?
